data_7207506
loop_
_publ_author_name
'Getmanenko, Yulia A.'
'Hales, Joel M.'
'Balu, Mihaela'
'Fu, Jie'
'Zojer, Egbert'
'Kwon, Ohyun'
'Mendez, Jeffrey'
'Thayumanavan, S.'
'Walker, Gregory'
'Zhang, Qing'
'Bunge, Scott D.'
'Br\'edas, Jean-Luc'
'Hagan, David J.'
'Van Stryland, Eric W.'
'Barlow, Stephen'
'Marder, Seth R.'

_publ_section_title
;
 Characterisation of a dipolar chromophore with third-harmonic generation
 applications in the near-IR
;
_journal_issue 10
_journal_name_full 'Journal of Materials Chemistry'
_journal_page_first 4371
_journal_paper_doi 10.1039/c2jm15599k
_journal_volume 22
_journal_year 2012
_chemical_formula_sum 'C44 H48 N4 O S'
_chemical_formula_weight 680.92
_chemical_name_common
;
E-2-tricyanovinyl-3-n-hexyl-5-(4-(bis(4-n-butylphenyl)amino)-
2-methoxystyryl)-thiophene
;
_chemical_name_systematic
;

E-2-tricyanovinyl-3-n-hexyl-5-
[4-{bis(4-n-butylphenyl)amino}-2-methoxystyryl]-thiophene

;
_space_group_IT_number 15
_symmetry_cell_setting monoclinic
_symmetry_space_group_name_Hall '-C 2yc'
_symmetry_space_group_name_H-M 'C 1 2/c 1'
_atom_sites_solution_hydrogens geom
_atom_sites_solution_primary direct
_atom_sites_solution_secondary difmap
_audit_creation_method SHELXL-97
_cell_angle_alpha 90.00
_cell_angle_beta 90.149(2)
_cell_angle_gamma 90.00
_cell_formula_units_Z 8
_cell_length_a 10.9857(8)
_cell_length_b 15.0354(8)
_cell_length_c 46.669(3)
_cell_measurement_reflns_used 6349
_cell_measurement_temperature 100(2)
_cell_measurement_theta_max 25.05
_cell_measurement_theta_min 2.30
_cell_volume 7708.5(9)
_computing_cell_refinement 'Bruker SMART'
_computing_data_collection 'Bruker SMART'
_computing_data_reduction 'Bruker SAINT'
_computing_molecular_graphics 'Bruker SHELXTL'
_computing_publication_material 'Bruker SHELXTL'
_computing_structure_refinement 'SHELXL-97 (Sheldrick, 1997)'
_computing_structure_solution 'SHELXS-97 (Sheldrick, 1990)'
_diffrn_ambient_temperature 100(2)
_diffrn_measured_fraction_theta_full 1.000
_diffrn_measured_fraction_theta_max 1.000
_diffrn_measurement_device_type 'CCD area detector'
_diffrn_measurement_method 'phi and omega scans'
_diffrn_radiation_monochromator graphite
_diffrn_radiation_source 'fine-focus sealed tube'
_diffrn_radiation_type MoK\a
_diffrn_radiation_wavelength 0.71073
_diffrn_reflns_av_R_equivalents 0.0477
_diffrn_reflns_av_sigmaI/netI 0.0366
_diffrn_reflns_limit_h_max 13
_diffrn_reflns_limit_h_min -13
_diffrn_reflns_limit_k_max 17
_diffrn_reflns_limit_k_min -17
_diffrn_reflns_limit_l_max 55
_diffrn_reflns_limit_l_min -55
_diffrn_reflns_number 30633
_diffrn_reflns_theta_full 25.05
_diffrn_reflns_theta_max 25.05
_diffrn_reflns_theta_min 0.87
_exptl_absorpt_coefficient_mu 0.122
_exptl_absorpt_correction_T_max 0.9759
_exptl_absorpt_correction_T_min 0.9677
_exptl_absorpt_correction_type multi-scan
_exptl_absorpt_process_details SADABS
_exptl_crystal_colour yellow
_exptl_crystal_density_diffrn 1.173
_exptl_crystal_density_meas ?
_exptl_crystal_density_method 'not measured'
_exptl_crystal_description irregular
_exptl_crystal_F_000 2912
_exptl_crystal_size_max 0.27
_exptl_crystal_size_mid 0.25
_exptl_crystal_size_min 0.20
_refine_diff_density_max 0.242
_refine_diff_density_min -0.321
_refine_diff_density_rms 0.061
_refine_ls_extinction_method none
_refine_ls_goodness_of_fit_ref 0.990
_refine_ls_hydrogen_treatment constr
_refine_ls_matrix_type full
_refine_ls_number_parameters 455
_refine_ls_number_reflns 6815
_refine_ls_number_restraints 0
_refine_ls_restrained_S_all 0.990
_refine_ls_R_factor_all 0.0587
_refine_ls_R_factor_gt 0.0426
_refine_ls_shift/su_max 0.001
_refine_ls_shift/su_mean 0.000
_refine_ls_structure_factor_coef Fsqd
_refine_ls_weighting_details 'calc w=1/[\s^2^(Fo^2^)+(0.1000P)^2^+0.1899P] where P=(Fo^2^+2Fc^2^)/3'
_refine_ls_weighting_scheme calc
_refine_ls_wR_factor_gt 0.1266
_refine_ls_wR_factor_ref 0.1430
_reflns_number_gt 5410
_reflns_number_total 6815
_reflns_threshold_expression >2sigma(I)
_cod_data_source_file c2jm15599k.txt
_cod_data_source_block good
_cod_depositor_comments
;
The following automatic conversions were performed:

'_symmetry_cell_setting' value 'Monoclinic' changed to 'monoclinic'
according to /home/saulius/struct/CIF-dictionaries/cif_core.dic
dictionary named 'cif_core.dic' version 2.4.1 from
2010-06-29.

'_exptl_absorpt_correction_type' value 'MULTI-SCAN'
changed to 'multi-scan' according to
/home/saulius/struct/CIF-dictionaries/cif_core.dic dictionary named
'cif_core.dic' version 2.4.1 from 2010-06-29.

Automatic conversion script
Id: cif_fix_values 1715 2011-07-08 13:25:40Z adriana 

The following automatic conversions were performed:

'_exptl_crystal_density_meas' value 'not measured' was changed to '?'
- the value is perceived as not measured.

Automatic conversion script
Id: cif_fix_values 3008 2015-01-20 13:52:24Z robertas 
;
_cod_original_cell_volume 7708.4(9)
_cod_original_sg_symbol_H-M C2/c
_cod_database_code 7207506

loop_
_symmetry_equiv_pos_as_xyz
'x, y, z'
'-x, y, -z+1/2'
'x+1/2, y+1/2, z'
'-x+1/2, y+1/2, -z+1/2'
'-x, -y, -z'
'x, -y, z-1/2'
'-x+1/2, -y+1/2, -z'
'x+1/2, -y+1/2, z-1/2'

loop_
_atom_site_label
_atom_site_type_symbol
_atom_site_fract_x
_atom_site_fract_y
_atom_site_fract_z
_atom_site_U_iso_or_equiv
_atom_site_adp_type
_atom_site_occupancy
_atom_site_symmetry_multiplicity
_atom_site_calc_flag
_atom_site_refinement_flags
S1 S 0.19023(4) 0.40110(3) 0.232985(9) 0.02547(15) Uani 1 1 d .
O1 O 0.10468(13) 0.28604(8) 0.34456(3) 0.0314(3) Uani 1 1 d .
N1 N 0.31286(16) 0.49379(12) 0.11650(4) 0.0366(4) Uani 1 1 d .
N2 N 0.27899(18) 0.58665(11) 0.20192(4) 0.0410(5) Uani 1 1 d .
N3 N 0.22520(16) 0.26179(11) 0.13133(4) 0.0366(4) Uani 1 1 d .
N4 N -0.01636(15) 0.52106(10) 0.40916(3) 0.0273(4) Uani 1 1 d .
C1 C 0.28605(17) 0.47440(12) 0.13940(4) 0.0265(4) Uani 1 1 d .
C2 C 0.25558(16) 0.45204(12) 0.16824(4) 0.0244(4) Uani 1 1 d .
C3 C 0.26597(17) 0.52478(13) 0.18774(4) 0.0276(4) Uani 1 1 d .
C4 C 0.22354(15) 0.36565(12) 0.17567(4) 0.0219(4) Uani 1 1 d .
C5 C 0.22331(16) 0.30562(12) 0.15143(4) 0.0249(4) Uani 1 1 d .
C6 C 0.19408(15) 0.33120(12) 0.20317(4) 0.0217(4) Uani 1 1 d .
C7 C 0.16905(15) 0.24235(12) 0.21113(4) 0.0227(4) Uani 1 1 d .
C8 C 0.15626(18) 0.16363(12) 0.19111(4) 0.0275(4) Uani 1 1 d .
H8A H 0.2356 0.1528 0.1817 0.033 Uiso 1 1 calc R
H8B H 0.0966 0.1788 0.1759 0.033 Uiso 1 1 calc R
C9 C 0.11554(18) 0.07848(12) 0.20580(4) 0.0284(4) Uani 1 1 d .
H9A H 0.0377 0.0896 0.2158 0.034 Uiso 1 1 calc R
H9B H 0.1769 0.0616 0.2204 0.034 Uiso 1 1 calc R
C10 C 0.09864(18) 0.00166(12) 0.18498(4) 0.0297(4) Uani 1 1 d .
H10A H 0.1759 -0.0086 0.1746 0.036 Uiso 1 1 calc R
H10B H 0.0358 0.0179 0.1707 0.036 Uiso 1 1 calc R
C11 C 0.06084(18) -0.08397(12) 0.19990(5) 0.0317(5) Uani 1 1 d .
H11A H 0.1171 -0.0950 0.2161 0.038 Uiso 1 1 calc R
H11B H -0.0218 -0.0759 0.2079 0.038 Uiso 1 1 calc R
C12 C 0.0603(2) -0.16517(13) 0.18057(5) 0.0434(6) Uani 1 1 d .
H12A H 0.0003 -0.1561 0.1650 0.052 Uiso 1 1 calc R
H12B H 0.1416 -0.1719 0.1717 0.052 Uiso 1 1 calc R
C13 C 0.0288(3) -0.24961(15) 0.19666(7) 0.0650(8) Uani 1 1 d .
H13A H 0.0885 -0.2593 0.2120 0.097 Uiso 1 1 calc R
H13B H 0.0303 -0.3002 0.1834 0.097 Uiso 1 1 calc R
H13C H -0.0526 -0.2440 0.2050 0.097 Uiso 1 1 calc R
C14 C 0.15223(16) 0.23494(12) 0.24046(4) 0.0246(4) Uani 1 1 d .
H14 H 0.1389 0.1793 0.2496 0.030 Uiso 1 1 calc R
C15 C 0.15618(15) 0.31411(12) 0.25557(4) 0.0240(4) Uani 1 1 d .
C16 C 0.13107(16) 0.32551(12) 0.28539(4) 0.0240(4) Uani 1 1 d .
H16 H 0.1319 0.2745 0.2974 0.029 Uiso 1 1 calc R
C17 C 0.10607(16) 0.40568(12) 0.29731(4) 0.0239(4) Uani 1 1 d .
H17 H 0.1097 0.4544 0.2844 0.029 Uiso 1 1 calc R
C18 C 0.07496(16) 0.42958(12) 0.32627(4) 0.0226(4) Uani 1 1 d .
C19 C 0.04074(16) 0.51811(12) 0.33163(4) 0.0250(4) Uani 1 1 d .
H19 H 0.0398 0.5587 0.3160 0.030 Uiso 1 1 calc R
C20 C 0.00861(17) 0.54894(12) 0.35823(4) 0.0265(4) Uani 1 1 d .
H20 H -0.0159 0.6091 0.3606 0.032 Uiso 1 1 calc R
C21 C 0.01202(16) 0.49145(12) 0.38188(4) 0.0237(4) Uani 1 1 d .
C22 C 0.04521(17) 0.40222(12) 0.37726(4) 0.0245(4) Uani 1 1 d .
H22 H 0.0474 0.3621 0.3930 0.029 Uiso 1 1 calc R
C23 C 0.07451(16) 0.37237(12) 0.35026(4) 0.0236(4) Uani 1 1 d .
C24 C 0.1127(3) 0.22492(14) 0.36791(5) 0.0462(6) Uani 1 1 d .
H24A H 0.1761 0.2446 0.3813 0.069 Uiso 1 1 calc R
H24B H 0.1331 0.1657 0.3606 0.069 Uiso 1 1 calc R
H24C H 0.0343 0.2225 0.3779 0.069 Uiso 1 1 calc R
C25 C -0.03846(17) 0.61383(12) 0.41482(4) 0.0257(4) Uani 1 1 d .
C26 C -0.15068(18) 0.64000(14) 0.42533(4) 0.0310(5) Uani 1 1 d .
H26 H -0.2117 0.5969 0.4292 0.037 Uiso 1 1 calc R
C27 C -0.17329(18) 0.72951(14) 0.43016(4) 0.0324(5) Uani 1 1 d .
H27 H -0.2501 0.7470 0.4376 0.039 Uiso 1 1 calc R
C28 C -0.08679(18) 0.79411(13) 0.42443(4) 0.0300(4) Uani 1 1 d .
C29 C 0.02628(18) 0.76596(13) 0.41442(4) 0.0314(5) Uani 1 1 d .
H29 H 0.0879 0.8088 0.4108 0.038 Uiso 1 1 calc R
C30 C 0.05046(17) 0.67677(12) 0.40967(4) 0.0286(4) Uani 1 1 d .
H30 H 0.1281 0.6589 0.4029 0.034 Uiso 1 1 calc R
C31 C -0.1149(2) 0.89178(14) 0.42751(4) 0.0403(5) Uani 1 1 d .
H31A H -0.0497 0.9204 0.4389 0.048 Uiso 1 1 calc R
H31B H -0.1923 0.8987 0.4381 0.048 Uiso 1 1 calc R
C32 C -0.12564(19) 0.93867(14) 0.39876(4) 0.0348(5) Uani 1 1 d .
H32A H -0.0450 0.9382 0.3894 0.042 Uiso 1 1 calc R
H32B H -0.1825 0.9047 0.3864 0.042 Uiso 1 1 calc R
C33 C -0.1700(2) 1.03409(14) 0.40071(5) 0.0424(5) Uani 1 1 d .
H33A H -0.1716 1.0597 0.3812 0.051 Uiso 1 1 calc R
H33B H -0.2546 1.0337 0.4079 0.051 Uiso 1 1 calc R
C34 C -0.0952(3) 1.09353(15) 0.41955(6) 0.0558(7) Uani 1 1 d .
H34A H -0.1031 1.0744 0.4395 0.084 Uiso 1 1 calc R
H34B H -0.1239 1.1550 0.4176 0.084 Uiso 1 1 calc R
H34C H -0.0096 1.0901 0.4138 0.084 Uiso 1 1 calc R
C35 C -0.02937(18) 0.46078(12) 0.43296(4) 0.0275(4) Uani 1 1 d .
C36 C 0.0488(2) 0.46766(14) 0.45597(4) 0.0370(5) Uani 1 1 d .
H36 H 0.1120 0.5108 0.4558 0.044 Uiso 1 1 calc R
C37 C 0.0353(2) 0.41171(15) 0.47942(4) 0.0409(5) Uani 1 1 d .
H37 H 0.0895 0.4174 0.4952 0.049 Uiso 1 1 calc R
C38 C -0.0554(2) 0.34774(14) 0.48029(4) 0.0358(5) Uani 1 1 d .
C39 C -0.1332(2) 0.34155(14) 0.45682(4) 0.0388(5) Uani 1 1 d .
H39 H -0.1963 0.2983 0.4569 0.047 Uiso 1 1 calc R
C40 C -0.12085(19) 0.39687(14) 0.43337(4) 0.0350(5) Uani 1 1 d .
H40 H -0.1748 0.3913 0.4175 0.042 Uiso 1 1 calc R
C41 C -0.0708(2) 0.28803(15) 0.50614(5) 0.0433(5) Uani 1 1 d .
H41A H -0.1564 0.2913 0.5126 0.052 Uiso 1 1 calc R
H41B H -0.0187 0.3106 0.5219 0.052 Uiso 1 1 calc R
C42 C -0.0383(2) 0.19065(15) 0.50041(5) 0.0401(5) Uani 1 1 d .
H42A H -0.0555 0.1554 0.5179 0.048 Uiso 1 1 calc R
H42B H -0.0912 0.1678 0.4849 0.048 Uiso 1 1 calc R
C43 C 0.0934(2) 0.17653(18) 0.49203(5) 0.0524(6) Uani 1 1 d .
H43A H 0.1463 0.2018 0.5072 0.063 Uiso 1 1 calc R
H43B H 0.1096 0.2097 0.4741 0.063 Uiso 1 1 calc R
C44 C 0.1278(2) 0.07940(19) 0.48752(6) 0.0588(7) Uani 1 1 d .
H44A H 0.1158 0.0464 0.5054 0.088 Uiso 1 1 calc R
H44B H 0.2134 0.0755 0.4818 0.088 Uiso 1 1 calc R
H44C H 0.0764 0.0538 0.4724 0.088 Uiso 1 1 calc R

loop_
_atom_site_aniso_label
_atom_site_aniso_U_11
_atom_site_aniso_U_22
_atom_site_aniso_U_33
_atom_site_aniso_U_23
_atom_site_aniso_U_13
_atom_site_aniso_U_12
S1 0.0327(3) 0.0218(3) 0.0220(3) -0.00274(18) 0.00201(19) -0.00285(19)
O1 0.0506(9) 0.0178(7) 0.0257(7) 0.0013(5) -0.0005(6) 0.0050(6)
N1 0.0384(10) 0.0382(10) 0.0333(10) 0.0034(8) 0.0017(8) -0.0047(8)
N2 0.0536(12) 0.0272(10) 0.0421(11) -0.0047(8) -0.0015(9) -0.0056(8)
N3 0.0487(11) 0.0307(10) 0.0305(10) -0.0038(8) 0.0056(8) -0.0016(8)
N4 0.0404(9) 0.0221(8) 0.0195(8) 0.0010(6) 0.0063(7) -0.0017(7)
C1 0.0263(10) 0.0246(10) 0.0285(11) 0.0001(8) -0.0001(8) -0.0024(8)
C2 0.0241(9) 0.0232(10) 0.0259(10) -0.0014(8) -0.0004(7) 0.0008(7)
C3 0.0313(10) 0.0224(10) 0.0291(10) 0.0025(9) 0.0018(8) -0.0008(8)
C4 0.0188(9) 0.0257(10) 0.0210(9) -0.0027(7) -0.0012(7) 0.0019(7)
C5 0.0267(10) 0.0235(10) 0.0246(10) 0.0010(8) 0.0039(7) -0.0017(8)
C6 0.0207(9) 0.0206(9) 0.0238(10) -0.0050(7) -0.0002(7) 0.0015(7)
C7 0.0210(9) 0.0228(9) 0.0245(9) -0.0005(7) -0.0003(7) 0.0024(7)
C8 0.0339(10) 0.0237(10) 0.0250(10) -0.0031(8) 0.0022(8) 0.0009(8)
C9 0.0321(10) 0.0236(10) 0.0294(10) 0.0001(8) 0.0004(8) -0.0004(8)
C10 0.0304(10) 0.0237(10) 0.0350(11) -0.0043(8) -0.0010(8) -0.0002(8)
C11 0.0290(10) 0.0240(10) 0.0420(12) -0.0021(9) -0.0041(9) 0.0005(8)
C12 0.0382(12) 0.0270(11) 0.0649(16) -0.0127(11) -0.0050(11) -0.0020(9)
C13 0.0606(17) 0.0249(12) 0.109(2) -0.0064(14) -0.0020(16) -0.0073(12)
C14 0.0271(10) 0.0225(10) 0.0243(10) -0.0002(8) 0.0013(7) 0.0005(8)
C15 0.0207(9) 0.0244(10) 0.0269(10) 0.0008(8) -0.0012(7) 0.0005(7)
C16 0.0263(10) 0.0251(10) 0.0205(9) 0.0015(7) -0.0013(7) 0.0006(8)
C17 0.0230(9) 0.0246(10) 0.0242(10) 0.0026(8) -0.0010(7) -0.0018(7)
C18 0.0225(9) 0.0228(9) 0.0225(9) -0.0009(7) -0.0001(7) -0.0013(7)
C19 0.0297(10) 0.0226(10) 0.0228(10) 0.0036(7) 0.0016(7) -0.0001(8)
C20 0.0343(10) 0.0197(9) 0.0254(10) 0.0015(8) 0.0021(8) 0.0020(8)
C21 0.0262(10) 0.0225(9) 0.0225(9) -0.0009(7) 0.0016(7) -0.0021(8)
C22 0.0312(10) 0.0206(9) 0.0216(9) 0.0050(7) -0.0003(8) -0.0037(8)
C23 0.0248(9) 0.0189(9) 0.0271(10) -0.0007(7) -0.0005(7) 0.0005(7)
C24 0.0840(18) 0.0244(11) 0.0301(11) 0.0046(9) -0.0031(11) 0.0113(11)
C25 0.0352(11) 0.0240(10) 0.0181(9) -0.0007(7) 0.0012(8) 0.0001(8)
C26 0.0322(11) 0.0368(12) 0.0239(10) -0.0002(8) 0.0037(8) -0.0022(9)
C27 0.0338(11) 0.0395(12) 0.0241(10) -0.0017(9) 0.0041(8) 0.0106(9)
C28 0.0411(11) 0.0296(11) 0.0193(9) -0.0001(8) 0.0012(8) 0.0098(9)
C29 0.0372(11) 0.0264(11) 0.0306(11) 0.0024(8) 0.0016(8) 0.0010(8)
C30 0.0305(10) 0.0260(10) 0.0295(10) 0.0000(8) 0.0047(8) 0.0040(8)
C31 0.0582(14) 0.0307(12) 0.0319(12) -0.0004(9) 0.0068(10) 0.0154(10)
C32 0.0389(12) 0.0316(11) 0.0339(11) -0.0005(9) -0.0017(9) 0.0061(9)
C33 0.0535(14) 0.0336(12) 0.0402(13) 0.0048(10) -0.0022(10) 0.0142(10)
C34 0.0771(19) 0.0303(13) 0.0599(17) 0.0024(11) -0.0093(14) 0.0081(12)
C35 0.0385(11) 0.0238(10) 0.0203(9) 0.0005(8) 0.0049(8) -0.0010(8)
C36 0.0455(13) 0.0359(12) 0.0296(11) 0.0019(9) -0.0013(9) -0.0125(10)
C37 0.0526(14) 0.0458(13) 0.0244(11) 0.0046(9) -0.0080(9) -0.0110(11)
C38 0.0468(12) 0.0356(12) 0.0250(11) 0.0058(9) 0.0028(9) -0.0031(10)
C39 0.0438(12) 0.0393(12) 0.0334(12) 0.0072(10) -0.0007(9) -0.0146(10)
C40 0.0437(12) 0.0375(12) 0.0238(10) 0.0064(9) -0.0022(9) -0.0092(10)
C41 0.0554(14) 0.0466(14) 0.0281(11) 0.0095(10) 0.0025(10) -0.0086(11)
C42 0.0460(13) 0.0437(13) 0.0306(11) 0.0132(10) 0.0004(9) -0.0055(10)
C43 0.0468(14) 0.0651(17) 0.0453(14) 0.0132(12) 0.0026(11) -0.0077(12)
C44 0.0501(15) 0.080(2) 0.0464(15) 0.0091(14) 0.0007(11) 0.0099(14)

loop_
_atom_type_symbol
_atom_type_description
_atom_type_scat_dispersion_real
_atom_type_scat_dispersion_imag
_atom_type_scat_source
C C 0.0033 0.0016 'International Tables Vol C Tables 4.2.6.8 and 6.1.1.4'
H H 0.0000 0.0000 'International Tables Vol C Tables 4.2.6.8 and 6.1.1.4'
N N 0.0061 0.0033 'International Tables Vol C Tables 4.2.6.8 and 6.1.1.4'
O O 0.0106 0.0060 'International Tables Vol C Tables 4.2.6.8 and 6.1.1.4'
S S 0.1246 0.1234 'International Tables Vol C Tables 4.2.6.8 and 6.1.1.4'

loop_
_geom_angle_atom_site_label_1
_geom_angle_atom_site_label_2
_geom_angle_atom_site_label_3
_geom_angle
C15 S1 C6 92.09(9)
C23 O1 C24 118.51(15)
C21 N4 C25 121.22(15)
C21 N4 C35 121.96(15)
C25 N4 C35 116.79(14)
N1 C1 C2 178.2(2)
C4 C2 C3 125.25(17)
C4 C2 C1 121.01(16)
C3 C2 C1 113.71(16)
N2 C3 C2 175.0(2)
C2 C4 C6 128.59(16)
C2 C4 C5 112.83(16)
C6 C4 C5 118.58(16)
N3 C5 C4 176.32(19)
C7 C6 C4 128.76(16)
C7 C6 S1 110.77(13)
C4 C6 S1 120.44(13)
C14 C7 C6 111.21(16)
C14 C7 C8 122.28(16)
C6 C7 C8 126.47(16)
C7 C8 C9 114.03(15)
C7 C8 H8A 108.7
C9 C8 H8A 108.7
C7 C8 H8B 108.7
C9 C8 H8B 108.7
H8A C8 H8B 107.6
C8 C9 C10 112.78(15)
C8 C9 H9A 109.0
C10 C9 H9A 109.0
C8 C9 H9B 109.0
C10 C9 H9B 109.0
H9A C9 H9B 107.8
C9 C10 C11 112.53(16)
C9 C10 H10A 109.1
C11 C10 H10A 109.1
C9 C10 H10B 109.1
C11 C10 H10B 109.1
H10A C10 H10B 107.8
C12 C11 C10 114.15(18)
C12 C11 H11A 108.7
C10 C11 H11A 108.7
C12 C11 H11B 108.7
C10 C11 H11B 108.7
H11A C11 H11B 107.6
C13 C12 C11 112.3(2)
C13 C12 H12A 109.1
C11 C12 H12A 109.1
C13 C12 H12B 109.1
C11 C12 H12B 109.1
H12A C12 H12B 107.9
C12 C13 H13A 109.5
C12 C13 H13B 109.5
H13A C13 H13B 109.5
C12 C13 H13C 109.5
H13A C13 H13C 109.5
H13B C13 H13C 109.5
C15 C14 C7 115.46(17)
C15 C14 H14 122.3
C7 C14 H14 122.3
C14 C15 C16 126.38(17)
C14 C15 S1 110.37(14)
C16 C15 S1 123.20(14)
C17 C16 C15 123.08(17)
C17 C16 H16 118.5
C15 C16 H16 118.5
C16 C17 C18 130.96(17)
C16 C17 H17 114.5
C18 C17 H17 114.5
C19 C18 C23 115.74(16)
C19 C18 C17 117.87(16)
C23 C18 C17 126.39(16)
C20 C19 C18 123.39(17)
C20 C19 H19 118.3
C18 C19 H19 118.3
C19 C20 C21 119.84(17)
C19 C20 H20 120.1
C21 C20 H20 120.1
N4 C21 C20 121.32(16)
N4 C21 C22 120.43(16)
C20 C21 C22 118.25(16)
C23 C22 C21 120.83(17)
C23 C22 H22 119.6
C21 C22 H22 119.6
O1 C23 C22 123.05(16)
O1 C23 C18 115.03(15)
C22 C23 C18 121.91(16)
O1 C24 H24A 109.5
O1 C24 H24B 109.5
H24A C24 H24B 109.5
O1 C24 H24C 109.5
H24A C24 H24C 109.5
H24B C24 H24C 109.5
C30 C25 C26 119.83(17)
C30 C25 N4 120.78(17)
C26 C25 N4 119.38(17)
C25 C26 C27 119.54(18)
C25 C26 H26 120.2
C27 C26 H26 120.2
C28 C27 C26 121.72(18)
C28 C27 H27 119.1
C26 C27 H27 119.1
C27 C28 C29 117.64(18)
C27 C28 C31 121.57(18)
C29 C28 C31 120.72(19)
C30 C29 C28 121.27(19)
C30 C29 H29 119.4
C28 C29 H29 119.4
C25 C30 C29 119.96(18)
C25 C30 H30 120.0
C29 C30 H30 120.0
C28 C31 C32 112.52(17)
C28 C31 H31A 109.1
C32 C31 H31A 109.1
C28 C31 H31B 109.1
C32 C31 H31B 109.1
H31A C31 H31B 107.8
C33 C32 C31 114.16(17)
C33 C32 H32A 108.7
C31 C32 H32A 108.7
C33 C32 H32B 108.7
C31 C32 H32B 108.7
H32A C32 H32B 107.6
C34 C33 C32 115.07(19)
C34 C33 H33A 108.5
C32 C33 H33A 108.5
C34 C33 H33B 108.5
C32 C33 H33B 108.5
H33A C33 H33B 107.5
C33 C34 H34A 109.5
C33 C34 H34B 109.5
H34A C34 H34B 109.5
C33 C34 H34C 109.5
H34A C34 H34C 109.5
H34B C34 H34C 109.5
C36 C35 C40 119.36(18)
C36 C35 N4 119.40(17)
C40 C35 N4 121.23(17)
C35 C36 C37 120.10(19)
C35 C36 H36 120.0
C37 C36 H36 120.0
C38 C37 C36 121.46(19)
C38 C37 H37 119.3
C36 C37 H37 119.3
C37 C38 C39 117.65(18)
C37 C38 C41 121.13(19)
C39 C38 C41 121.21(19)
C40 C39 C38 121.46(19)
C40 C39 H39 119.3
C38 C39 H39 119.3
C39 C40 C35 119.97(19)
C39 C40 H40 120.0
C35 C40 H40 120.0
C38 C41 C42 113.67(18)
C38 C41 H41A 108.8
C42 C41 H41A 108.8
C38 C41 H41B 108.8
C42 C41 H41B 108.8
H41A C41 H41B 107.7
C43 C42 C41 113.75(19)
C43 C42 H42A 108.8
C41 C42 H42A 108.8
C43 C42 H42B 108.8
C41 C42 H42B 108.8
H42A C42 H42B 107.7
C42 C43 C44 114.0(2)
C42 C43 H43A 108.7
C44 C43 H43A 108.7
C42 C43 H43B 108.7
C44 C43 H43B 108.7
H43A C43 H43B 107.6
C43 C44 H44A 109.5
C43 C44 H44B 109.5
H44A C44 H44B 109.5
C43 C44 H44C 109.5
H44A C44 H44C 109.5
H44B C44 H44C 109.5

loop_
_geom_bond_atom_site_label_1
_geom_bond_atom_site_label_2
_geom_bond_distance
S1 C15 1.7215(18)
S1 C6 1.7443(17)
O1 C23 1.366(2)
O1 C24 1.428(2)
N1 C1 1.147(2)
N2 C3 1.150(2)
N3 C5 1.147(2)
N4 C21 1.385(2)
N4 C25 1.440(2)
N4 C35 1.441(2)
C1 C2 1.428(3)
C2 C4 1.390(3)
C2 C3 1.427(3)
C4 C6 1.422(2)
C4 C5 1.447(2)
C6 C7 1.414(2)
C7 C14 1.386(3)
C7 C8 1.514(2)
C8 C9 1.520(3)
C8 H8A 0.9900
C8 H8B 0.9900
C9 C10 1.521(3)
C9 H9A 0.9900
C9 H9B 0.9900
C10 C11 1.522(3)
C10 H10A 0.9900
C10 H10B 0.9900
C11 C12 1.518(3)
C11 H11A 0.9900
C11 H11B 0.9900
C12 C13 1.515(3)
C12 H12A 0.9900
C12 H12B 0.9900
C13 H13A 0.9800
C13 H13B 0.9800
C13 H13C 0.9800
C14 C15 1.384(3)
C14 H14 0.9500
C15 C16 1.430(2)
C16 C17 1.356(3)
C16 H16 0.9500
C17 C18 1.440(3)
C17 H17 0.9500
C18 C19 1.406(3)
C18 C23 1.412(3)
C19 C20 1.372(3)
C19 H19 0.9500
C20 C21 1.402(2)
C20 H20 0.9500
C21 C22 1.407(2)
C22 C23 1.377(3)
C22 H22 0.9500
C24 H24A 0.9800
C24 H24B 0.9800
C24 H24C 0.9800
C25 C30 1.382(3)
C25 C26 1.385(3)
C26 C27 1.387(3)
C26 H26 0.9500
C27 C28 1.385(3)
C27 H27 0.9500
C28 C29 1.394(3)
C28 C31 1.508(3)
C29 C30 1.385(3)
C29 H29 0.9500
C30 H30 0.9500
C31 C32 1.520(3)
C31 H31A 0.9900
C31 H31B 0.9900
C32 C33 1.518(3)
C32 H32A 0.9900
C32 H32B 0.9900
C33 C34 1.498(3)
C33 H33A 0.9900
C33 H33B 0.9900
C34 H34A 0.9800
C34 H34B 0.9800
C34 H34C 0.9800
C35 C36 1.377(3)
C35 C40 1.391(3)
C36 C37 1.388(3)
C36 H36 0.9500
C37 C38 1.386(3)
C37 H37 0.9500
C38 C39 1.391(3)
C38 C41 1.513(3)
C39 C40 1.381(3)
C39 H39 0.9500
C40 H40 0.9500
C41 C42 1.531(3)
C41 H41A 0.9900
C41 H41B 0.9900
C42 C43 1.515(3)
C42 H42A 0.9900
C42 H42B 0.9900
C43 C44 1.523(4)
C43 H43A 0.9900
C43 H43B 0.9900
C44 H44A 0.9800
C44 H44B 0.9800
C44 H44C 0.9800
